data_9003317
loop_
_publ_author_name
'Brugger, J.'
'Krivovichev, S. V.'
'Berlepsch, P.'
'Meisser, N.'
'Ansermet, S.'
'Armbruster, T.'

_publ_section_title
;Spriggite, Pb3[(UO2)6O8(OH)2](H2O)3, a new mineral with beta-U3O8 - type
 sheets: Description and crystal structure
;
_journal_name_full 'American Mineralogist'
_journal_page_first 339
_journal_page_last 347
_journal_volume 89
_journal_year 2004
_chemical_formula_sum 'H7.79 O25 Pb3 U6'
_chemical_name_mineral Spriggite
_space_group_IT_number 15
_symmetry_space_group_name_Hall '-C 2yc'
_symmetry_space_group_name_H-M 'C 1 2/c 1'
_cell_angle_alpha 90
_cell_angle_beta 104.248
_cell_angle_gamma 90
_cell_formula_units_Z 8
_cell_length_a 28.355
_cell_length_b 11.990
_cell_length_c 13.998
_cell_volume 4612.601
_database_code_amcsd 0003406
_exptl_crystal_density_diffrn 7.078
_cod_original_cell_volume 4612.602
_cod_original_formula_sum 'U6 Pb3 O25 H7.79'
_cod_database_code 9003317

loop_
_space_group_symop_operation_xyz
x,y,z
1/2+x,1/2+y,z
x,-y,1/2+z
1/2+x,1/2-y,1/2+z
-x,y,1/2-z
1/2-x,1/2+y,1/2-z
-x,-y,-z
1/2-x,1/2-y,-z

loop_
_atom_site_aniso_label
_atom_site_aniso_U_11
_atom_site_aniso_U_22
_atom_site_aniso_U_33
_atom_site_aniso_U_12
_atom_site_aniso_U_13
_atom_site_aniso_U_23
U1 0.01690 0.01010 0.01380 0.00010 0.00180 -0.00120
U2 0.01810 0.01010 0.01520 0.00050 0.00410 0.00090
U3 0.02270 0.01300 0.01000 0.00240 0.00250 0.00000
U4 0.02300 0.01200 0.01300 -0.00170 0.00700 0.00050
U5 0.01850 0.01230 0.01200 -0.00050 0.00440 0.00250
U6 0.02010 0.01220 0.01090 0.00140 0.00380 -0.00020
Pb1 0.02910 0.01230 0.01340 0.00550 0.00580 0.00570
Pb2 0.00900 0.04700 0.04200 0.01900 -0.00640 -0.00180
Pb3 0.01500 0.04500 0.03600 -0.00200 0.00880 -0.00700
Pb4 0.02700 0.01900 0.03400 0.00480 0.01560 0.00560
Pb5 0.01900 0.06100 0.04500 0.00400 0.01600 0.01500
Pb6 0.02600 0.08300 0.06800 -0.01200 0.02300 -0.02900

loop_
_atom_site_label
_atom_site_fract_x
_atom_site_fract_y
_atom_site_fract_z
_atom_site_occupancy
_atom_site_U_iso_or_equiv
_atom_site_type_symbol
_atom_site_attached_hydrogens
U1 0.12526 0.50029 0.06516 1.00000 0.01400 U 0
U2 0.12394 -0.00013 -0.18999 1.00000 0.01450 U 0
U3 0.12656 0.30570 -0.18581 1.00000 0.01560 U 0
U4 0.12454 -0.30597 -0.18644 1.00000 0.01560 U 0
U5 0.12421 0.19495 0.06122 1.00000 0.01410 U 0
U6 0.12516 0.80571 0.06188 1.00000 0.01440 U 0
Pb1 0.24991 0.36349 -0.29355 0.95000 0.01810 Pb 0
Pb2 0.00727 -0.35630 -0.40600 0.64000 0.03470 Pb 0
Pb3 0.00801 0.14180 -0.33140 0.50000 0.03160 Pb 0
Pb4 0.25059 0.34120 0.02480 0.50000 0.02530 Pb 0
Pb5 0.00810 -0.15860 -0.34680 0.22000 0.04000 Pb 0
Pb6 0.00940 -0.35480 -0.58940 0.14000 0.05700 Pb 0
Pb7 0.25000 0.63920 -0.30040 0.05000 0.01000 Pb 0
O1 0.13180 -0.13790 -0.09630 1.00000 0.03200 O 0
O2 0.11270 0.36160 0.14360 1.00000 0.03900 O 0
O3 0.05950 0.19530 0.01300 1.00000 0.03200 O 0
O4 0.19120 0.81390 0.10590 1.00000 0.03200 O 0
O5 0.06050 0.79410 0.01450 1.00000 0.03200 O 0
O6 0.05880 -0.30710 -0.20010 1.00000 0.03900 O 0
O7 0.06280 0.30580 -0.20800 1.00000 0.03900 O 0
O8 0.19330 0.48900 0.12070 1.00000 0.03900 O 0
O9 0.19190 0.00170 -0.18000 1.00000 0.03900 O 0
O10 0.13360 0.64860 -0.03110 1.00000 0.03200 O 0
O11 0.19210 -0.29630 -0.16730 1.00000 0.03900 O 0
O12 0.13270 0.13610 -0.09640 1.00000 0.03200 O 0
O13 0.12770 0.36420 -0.34520 1.00000 0.03200 O 0
O14 0.13660 0.34560 -0.02710 1.00000 0.03200 O 0
O15 0.11520 0.15430 -0.28760 1.00000 0.03200 O 0
O-H16 0.11290 0.50240 -0.20110 1.00000 0.03200 O 1
O-H17 0.11080 0.00040 0.05200 1.00000 0.03200 O 1
O18 0.11500 0.16280 0.20740 1.00000 0.03200 O 0
O19 0.06120 -0.00420 -0.21860 1.00000 0.03900 O 0
O20 0.19200 0.29790 -0.16020 1.00000 0.03200 O 0
O21 0.19130 0.19890 0.10590 1.00000 0.03900 O 0
O22 0.05940 0.50570 0.01090 1.00000 0.03900 O 0
Wat1 0.24940 0.51360 -0.20430 0.50000 0.10000 O 2
Wat2 0.00000 0.00000 -0.50000 1.00000 0.10000 O 2
Wat3 0.23790 0.35810 -0.47720 1.00000 0.10000 O 2
Wat4 0.24670 0.50530 -0.15640 0.50000 0.10000 O 2
Wat5 0.00000 -0.49370 -0.75000 1.00000 0.10000 O 2

loop_
_cod_changelog_entry_id
_cod_changelog_entry_author
_cod_changelog_entry_date
_cod_changelog_entry_text
1
;cod-tools version 3.8.0
Id: cif_guess_AMCSD_atom_types 9581 2023-05-17 12:35:41Z saulius
;
2023-05-18T11:37:29+03:00
;Derived atom types and hydrogen counts
from atom names that follow the AMCSD naming convention
(Wat == water, O-H == hydroxyl).
;

loop_
_cod_related_entry_id
_cod_related_entry_database
_cod_related_entry_code
1 AMCSD 0003406
